data_2234627
loop_
_publ_author_name
'Gao, Dan'
'Fang, Xin'
'Zhang, Ke-Ke'
'Cai, Li-Mao'
'Wang, Jun-Dong'

_publ_section_title
;
 <i>catena</i>-Poly[[(2-amino-1,3-benzothiazole-6-carboxylato-\k^2^<i>O</i>,<i>O</i>')(2,2'-bipyridyl-\k^2^<i>N</i>,<i>N</i>')cadmium]-\m-2-amino-1,3-benzothiazole-6-carboxylato-\k^3^<i>N</i>^1^:<i>O</i>,<i>O</i>']
;
_journal_coeditor_code HB6715
_journal_issue 5
_journal_name_full 'Acta Crystallographica Section E'
_journal_page_first m641
_journal_page_last m642
_journal_paper_doi 10.1107/S160053681201642X
_journal_volume 68
_journal_year 2012
_chemical_formula_iupac '[Cd (C8 H5 N2 O2 S)2 (C10 H8 N2)]'
_chemical_formula_moiety 'C26 H18 Cd N6 O4 S2'
_chemical_formula_sum 'C26 H18 Cd N6 O4 S2'
_chemical_formula_weight 640.87
_chemical_name_systematic
;
<i>catena</i>-Poly[[(2-amino-1,3-benzothiazole-6-carboxylato-
\k^2^<i>O</i>,<i>O</i>')(2,2'-bipyridyl-\k^2^<i>N</i>,<i>N</i>')cadmium]-
\m-2-amino-1,3-benzothiazole-6-carboxylato-\k^3^<i>N</i>^1^:<i>O</i>,<i>O</i>']
;
_space_group_IT_number 2
_symmetry_cell_setting triclinic
_symmetry_space_group_name_Hall '-P 1'
_symmetry_space_group_name_H-M 'P -1'
_atom_sites_solution_hydrogens geom
_atom_sites_solution_primary direct
_atom_sites_solution_secondary difmap
_audit_creation_method SHELXL-97
_cell_angle_alpha 65.28(3)
_cell_angle_beta 77.52(3)
_cell_angle_gamma 77.15(3)
_cell_formula_units_Z 2
_cell_length_a 9.977(2)
_cell_length_b 11.715(2)
_cell_length_c 11.734(2)
_cell_measurement_reflns_used 4682
_cell_measurement_temperature 173(2)
_cell_measurement_theta_max 27.55
_cell_measurement_theta_min 3.06
_cell_volume 1202.8(5)
_computing_cell_refinement 'CrystalClear (Rigaku, 2007)'
_computing_data_collection 'CrystalClear (Rigaku, 2007)'
_computing_data_reduction 'CrystalClear (Rigaku, 2007)'
_computing_molecular_graphics 'ORTEX (McArdle, 1995)'
_computing_publication_material 'SHELXL97 (Sheldrick, 2008)'
_computing_structure_refinement 'SHELXL97 (Sheldrick, 2008)'
_computing_structure_solution 'SHELXS97 (Sheldrick, 2008)'
_diffrn_ambient_temperature 173(2)
_diffrn_detector_area_resol_mean 28.5714
_diffrn_measured_fraction_theta_full 0.953
_diffrn_measured_fraction_theta_max 0.953
_diffrn_measurement_device_type 'Rigaku Saturn 724 CCD area-detector'
_diffrn_measurement_method dtprofit.ref
_diffrn_radiation_monochromator graphite
_diffrn_radiation_source 'fine-focus sealed tube'
_diffrn_radiation_type MoK\a
_diffrn_radiation_wavelength 0.71073
_diffrn_reflns_av_R_equivalents 0.0370
_diffrn_reflns_av_sigmaI/netI 0.0496
_diffrn_reflns_limit_h_max 12
_diffrn_reflns_limit_h_min -12
_diffrn_reflns_limit_k_max 15
_diffrn_reflns_limit_k_min -14
_diffrn_reflns_limit_l_max 15
_diffrn_reflns_limit_l_min -14
_diffrn_reflns_number 10158
_diffrn_reflns_theta_full 27.55
_diffrn_reflns_theta_max 27.55
_diffrn_reflns_theta_min 3.58
_exptl_absorpt_coefficient_mu 1.130
_exptl_absorpt_correction_T_max 1.0000
_exptl_absorpt_correction_T_min 0.8367
_exptl_absorpt_correction_type numerical
_exptl_absorpt_process_details '(<i>NUMABS</i>; Higashi, 2000)'
_exptl_crystal_colour Colourless
_exptl_crystal_density_diffrn 1.770
_exptl_crystal_density_method 'not measured'
_exptl_crystal_description Prism
_exptl_crystal_F_000 656.0
_exptl_crystal_size_max 0.27
_exptl_crystal_size_mid 0.18
_exptl_crystal_size_min 0.13
_refine_diff_density_max 1.502
_refine_diff_density_min -0.719
_refine_ls_extinction_method none
_refine_ls_goodness_of_fit_ref 1.075
_refine_ls_hydrogen_treatment constr
_refine_ls_matrix_type full
_refine_ls_number_parameters 352
_refine_ls_number_reflns 5296
_refine_ls_number_restraints 0
_refine_ls_restrained_S_all 1.075
_refine_ls_R_factor_all 0.0437
_refine_ls_R_factor_gt 0.0398
_refine_ls_shift/su_max 0.001
_refine_ls_shift/su_mean 0.000
_refine_ls_structure_factor_coef Fsqd
_refine_ls_weighting_details 'calc w=1/[\s^2^(Fo^2^)+(0.0263P)^2^+2.5814P] where P=(Fo^2^+2Fc^2^)/3'
_refine_ls_weighting_scheme calc
_refine_ls_wR_factor_gt 0.0853
_refine_ls_wR_factor_ref 0.0877
_reflns_number_gt 5015
_reflns_number_total 5296
_reflns_threshold_expression I>2\s(I)
_cod_data_source_file hb6715.cif
_cod_data_source_block I
_cod_original_cell_volume 1202.8(4)
_cod_database_code 2234627
_cod_database_fobs_code 2234627

loop_
_symmetry_equiv_pos_as_xyz
'x, y, z'
'-x, -y, -z'

loop_
_atom_site_type_symbol
_atom_site_label
_atom_site_fract_x
_atom_site_fract_y
_atom_site_fract_z
_atom_site_U_iso_or_equiv
_atom_site_adp_type
_atom_site_calc_flag
_atom_site_refinement_flags
_atom_site_occupancy
_atom_site_symmetry_multiplicity
Cd Cd1 0.30365(2) 0.70429(2) 0.09531(2) 0.01412(8) Uani d . 1 1
S S2 0.41833(9) 0.83130(8) -0.62591(8) 0.01725(17) Uani d . 1 1
O O1 0.3596(3) 0.7157(2) -0.1166(2) 0.0248(6) Uani d . 1 1
O O2 0.2554(3) 0.8927(3) -0.0912(2) 0.0271(6) Uani d . 1 1
N N1 0.1528(3) 0.8327(3) 0.1983(3) 0.0155(6) Uani d . 1 1
N N2 0.2833(3) 0.5972(3) 0.3298(3) 0.0180(6) Uani d . 1 1
N N5 0.3521(3) 1.0786(3) -0.6983(3) 0.0158(6) Uani d . 1 1
N N6 0.4267(3) 1.0043(3) -0.8634(3) 0.0213(6) Uani d . 1 1
H H6A 0.4161 1.0813 -0.9227 0.026 Uiso calc R 1 1
H H6B 0.4567 0.9382 -0.8844 0.026 Uiso calc R 1 1
S S1 0.06488(8) 0.34375(7) 0.19139(8) 0.01547(16) Uani d . 1 1
N N3 0.1635(3) 0.5537(3) 0.1288(3) 0.0140(5) Uani d . 1 1
N N4 0.3306(3) 0.3686(3) 0.1717(3) 0.0178(6) Uani d . 1 1
H H4A 0.3994 0.4110 0.1563 0.021 Uiso calc R 1 1
H H4B 0.3471 0.2856 0.1940 0.021 Uiso calc R 1 1
O O4 -0.4784(2) 0.5623(2) 0.1301(2) 0.0175(5) Uani d . 1 1
O O3 -0.4823(2) 0.7664(2) 0.0858(2) 0.0172(5) Uani d . 1 1
C C1 0.1130(3) 0.9574(3) 0.1355(3) 0.0179(7) Uani d . 1 1
H H1 0.1300 0.9911 0.0456 0.021 Uiso calc R 1 1
C C2 0.0484(4) 1.0395(3) 0.1951(3) 0.0196(7) Uani d . 1 1
H H2 0.0224 1.1273 0.1470 0.023 Uiso calc R 1 1
C C3 0.0224(4) 0.9910(3) 0.3263(3) 0.0201(7) Uani d . 1 1
H H3 -0.0199 1.0452 0.3699 0.024 Uiso calc R 1 1
C C4 0.0592(3) 0.8621(3) 0.3925(3) 0.0195(7) Uani d . 1 1
H H4 0.0400 0.8262 0.4824 0.023 Uiso calc R 1 1
C C5 0.1251(3) 0.7848(3) 0.3261(3) 0.0160(6) Uani d . 1 1
C C6 0.1758(4) 0.6489(3) 0.3931(3) 0.0171(7) Uani d . 1 1
C C7 0.1184(4) 0.5801(4) 0.5154(3) 0.0245(8) Uani d . 1 1
H H7 0.0404 0.6179 0.5569 0.029 Uiso calc R 1 1
C C8 0.1773(4) 0.4542(4) 0.5763(3) 0.0267(8) Uani d . 1 1
H H8 0.1392 0.4042 0.6596 0.032 Uiso calc R 1 1
C C9 0.2915(4) 0.4038(3) 0.5134(3) 0.0249(8) Uani d . 1 1
H H9 0.3361 0.3195 0.5541 0.030 Uiso calc R 1 1
C C10 0.3402(4) 0.4771(3) 0.3908(4) 0.0236(7) Uani d . 1 1
H H10 0.4178 0.4408 0.3475 0.028 Uiso calc R 1 1
C C11 0.0212(3) 0.5869(3) 0.1247(3) 0.0144(6) Uani d . 1 1
C C12 -0.0528(3) 0.7099(3) 0.0958(3) 0.0155(6) Uani d . 1 1
H H12 -0.0063 0.7795 0.0771 0.019 Uiso calc R 1 1
C C13 -0.1952(3) 0.7287(3) 0.0949(3) 0.0163(6) Uani d . 1 1
H H13 -0.2461 0.8115 0.0777 0.020 Uiso calc R 1 1
C C14 -0.2650(3) 0.6284(3) 0.1187(3) 0.0150(6) Uani d . 1 1
C C15 -0.1930(3) 0.5050(3) 0.1483(3) 0.0147(6) Uani d . 1 1
H H15 -0.2395 0.4360 0.1651 0.018 Uiso calc R 1 1
C C16 -0.0512(3) 0.4864(3) 0.1522(3) 0.0135(6) Uani d . 1 1
C C17 0.2006(3) 0.4302(3) 0.1613(3) 0.0139(6) Uani d . 1 1
C C18 0.3359(3) 1.0268(3) -0.5664(3) 0.0163(6) Uani d . 1 1
C C19 0.2953(4) 1.0964(3) -0.4897(3) 0.0193(7) Uani d . 1 1
H H19 0.2735 1.1864 -0.5264 0.023 Uiso calc R 1 1
C C20 0.2872(3) 1.0324(3) -0.3587(3) 0.0191(7) Uani d . 1 1
H H20 0.2600 1.0796 -0.3064 0.023 Uiso calc R 1 1
C C21 0.3182(3) 0.9002(3) -0.3027(3) 0.0176(7) Uani d . 1 1
C C22 0.3572(3) 0.8301(3) -0.3795(3) 0.0183(7) Uani d . 1 1
H H22 0.3774 0.7400 -0.3426 0.022 Uiso calc R 1 1
C C23 0.3659(3) 0.8933(3) -0.5094(3) 0.0161(6) Uani d . 1 1
C C24 0.3974(3) 0.9876(3) -0.7413(3) 0.0172(7) Uani d . 1 1
C C25 0.3105(3) 0.8324(3) -0.1607(3) 0.0187(7) Uani d . 1 1
C C26 -0.4178(3) 0.6531(3) 0.1118(3) 0.0136(6) Uani d . 1 1

loop_
_atom_site_aniso_label
_atom_site_aniso_U_11
_atom_site_aniso_U_22
_atom_site_aniso_U_33
_atom_site_aniso_U_12
_atom_site_aniso_U_13
_atom_site_aniso_U_23
Cd1 0.01171(12) 0.01595(13) 0.01451(12) -0.00318(9) -0.00112(8) -0.00551(9)
S2 0.0197(4) 0.0161(4) 0.0165(4) -0.0033(3) -0.0023(3) -0.0066(3)
O1 0.0318(15) 0.0235(13) 0.0170(12) -0.0069(11) -0.0032(11) -0.0045(10)
O2 0.0271(14) 0.0345(15) 0.0163(12) 0.0047(12) -0.0040(11) -0.0107(11)
N1 0.0119(13) 0.0193(14) 0.0155(13) -0.0037(11) -0.0031(11) -0.0057(11)
N2 0.0215(15) 0.0161(14) 0.0160(13) -0.0020(11) -0.0040(11) -0.0057(11)
N5 0.0151(14) 0.0150(13) 0.0162(13) -0.0039(11) -0.0023(11) -0.0042(11)
N6 0.0279(16) 0.0182(14) 0.0164(14) -0.0030(12) 0.0008(12) -0.0075(12)
S1 0.0135(4) 0.0134(4) 0.0192(4) -0.0021(3) -0.0022(3) -0.0061(3)
N3 0.0088(13) 0.0160(13) 0.0164(13) -0.0019(10) -0.0019(10) -0.0055(11)
N4 0.0134(13) 0.0166(14) 0.0221(14) -0.0005(11) -0.0021(11) -0.0074(11)
O4 0.0112(11) 0.0196(12) 0.0232(12) -0.0049(9) -0.0019(9) -0.0086(10)
O3 0.0142(11) 0.0171(11) 0.0198(12) -0.0035(9) -0.0024(9) -0.0061(9)
C1 0.0201(17) 0.0195(16) 0.0151(15) -0.0069(14) -0.0032(13) -0.0053(13)
C2 0.0195(17) 0.0151(16) 0.0229(17) -0.0007(13) -0.0034(14) -0.0069(13)
C3 0.0178(17) 0.0219(17) 0.0222(17) -0.0016(14) -0.0015(14) -0.0113(14)
C4 0.0172(17) 0.0248(18) 0.0160(16) -0.0001(14) -0.0013(13) -0.0094(14)
C5 0.0128(15) 0.0195(16) 0.0155(15) -0.0036(13) -0.0018(12) -0.0061(13)
C6 0.0182(17) 0.0178(16) 0.0170(16) -0.0017(13) -0.0053(13) -0.0076(13)
C7 0.028(2) 0.0244(18) 0.0159(16) 0.0004(15) -0.0001(15) -0.0068(14)
C8 0.038(2) 0.0246(19) 0.0149(16) -0.0051(16) -0.0040(15) -0.0046(14)
C9 0.033(2) 0.0175(17) 0.0215(18) 0.0008(15) -0.0111(16) -0.0038(14)
C10 0.0255(19) 0.0206(17) 0.0261(18) 0.0006(15) -0.0077(15) -0.0105(15)
C11 0.0148(16) 0.0154(15) 0.0126(14) -0.0040(12) -0.0028(12) -0.0038(12)
C12 0.0189(17) 0.0134(15) 0.0138(15) -0.0058(13) -0.0024(12) -0.0034(12)
C13 0.0179(17) 0.0167(16) 0.0132(15) -0.0043(13) -0.0015(12) -0.0042(12)
C14 0.0142(16) 0.0186(16) 0.0120(14) -0.0039(13) -0.0017(12) -0.0054(12)
C15 0.0176(16) 0.0155(15) 0.0129(14) -0.0064(13) 0.0005(12) -0.0066(12)
C16 0.0139(15) 0.0133(15) 0.0117(14) -0.0019(12) -0.0014(12) -0.0034(12)
C17 0.0119(15) 0.0186(16) 0.0116(14) -0.0017(12) -0.0017(12) -0.0065(12)
C18 0.0146(16) 0.0208(17) 0.0151(15) -0.0058(13) -0.0010(12) -0.0075(13)
C19 0.0180(17) 0.0204(17) 0.0215(17) -0.0031(14) -0.0025(14) -0.0101(14)
C20 0.0171(17) 0.0240(18) 0.0190(16) -0.0027(14) -0.0013(13) -0.0118(14)
C21 0.0128(16) 0.0245(17) 0.0153(16) -0.0021(13) -0.0012(13) -0.0083(13)
C22 0.0168(17) 0.0170(16) 0.0164(16) -0.0034(13) -0.0006(13) -0.0024(13)
C23 0.0160(16) 0.0172(16) 0.0159(15) -0.0028(13) -0.0026(13) -0.0066(13)
C24 0.0157(16) 0.0204(17) 0.0177(16) -0.0067(13) -0.0042(13) -0.0066(13)
C25 0.0097(15) 0.0285(19) 0.0176(16) -0.0045(14) -0.0020(13) -0.0077(14)
C26 0.0128(15) 0.0168(15) 0.0104(14) -0.0022(12) -0.0010(12) -0.0046(12)

loop_
_atom_type_symbol
_atom_type_description
_atom_type_scat_dispersion_real
_atom_type_scat_dispersion_imag
_atom_type_scat_source
C C 0.0033 0.0016 'International Tables Vol C Tables 4.2.6.8 and 6.1.1.4'
Cd Cd -0.8075 1.2024 'International Tables Vol C Tables 4.2.6.8 and 6.1.1.4'
N N 0.0061 0.0033 'International Tables Vol C Tables 4.2.6.8 and 6.1.1.4'
O O 0.0106 0.0060 'International Tables Vol C Tables 4.2.6.8 and 6.1.1.4'
S S 0.1246 0.1234 'International Tables Vol C Tables 4.2.6.8 and 6.1.1.4'
H H 0.0000 0.0000 'International Tables Vol C Tables 4.2.6.8 and 6.1.1.4'

loop_
_geom_angle_atom_site_label_1
_geom_angle_atom_site_label_2
_geom_angle_atom_site_label_3
_geom_angle_site_symmetry_1
_geom_angle_site_symmetry_3
_geom_angle
N3 Cd1 O3 . 1_655 153.13(9)
N3 Cd1 O1 . . 85.88(10)
O3 Cd1 O1 1_655 . 92.07(9)
N3 Cd1 N1 . . 101.19(9)
O3 Cd1 N1 1_655 . 99.05(9)
O1 Cd1 N1 . . 135.28(9)
N3 Cd1 O2 . . 110.44(10)
O3 Cd1 O2 1_655 . 89.76(9)
O1 Cd1 O2 . . 54.93(9)
N1 Cd1 O2 . . 81.78(9)
N3 Cd1 O4 . 1_655 98.05(9)
O3 Cd1 O4 1_655 1_655 55.09(8)
O1 Cd1 O4 . 1_655 85.33(9)
N1 Cd1 O4 . 1_655 135.73(9)
O2 Cd1 O4 . 1_655 127.19(9)
N3 Cd1 N2 . . 80.49(10)
O3 Cd1 N2 1_655 . 91.08(9)
O1 Cd1 N2 . . 155.59(9)
N1 Cd1 N2 . . 67.79(10)
O2 Cd1 N2 . . 149.31(9)
O4 Cd1 N2 1_655 . 76.72(9)
N3 Cd1 C25 . . 99.34(10)
O3 Cd1 C25 1_655 . 90.67(9)
O1 Cd1 C25 . . 27.53(9)
N1 Cd1 C25 . . 108.67(10)
O2 Cd1 C25 . . 27.41(10)
O4 Cd1 C25 1_655 . 106.96(10)
N2 Cd1 C25 . . 176.27(10)
N3 Cd1 C26 . 1_655 125.36(10)
O3 Cd1 C26 1_655 1_655 27.78(9)
O1 Cd1 C26 . 1_655 88.58(10)
N1 Cd1 C26 . 1_655 119.61(9)
O2 Cd1 C26 . 1_655 110.00(10)
O4 Cd1 C26 1_655 1_655 27.31(8)
N2 Cd1 C26 . 1_655 83.04(10)
C25 Cd1 C26 . 1_655 99.99(10)
C23 S2 C24 . . 88.73(16)
C25 O1 Cd1 . . 92.0(2)
C25 O2 Cd1 . . 90.5(2)
C1 N1 C5 . . 118.0(3)
C1 N1 Cd1 . . 121.9(2)
C5 N1 Cd1 . . 119.2(2)
C10 N2 C6 . . 118.1(3)
C10 N2 Cd1 . . 123.5(2)
C6 N2 Cd1 . . 114.9(2)
C24 N5 C18 . . 109.9(3)
C24 N6 H6A . . 120.0
C24 N6 H6B . . 120.0
H6A N6 H6B . . 120.0
C16 S1 C17 . . 89.23(15)
C17 N3 C11 . . 110.7(3)
C17 N3 Cd1 . . 127.6(2)
C11 N3 Cd1 . . 121.6(2)
C17 N4 H4A . . 120.0
C17 N4 H4B . . 120.0
H4A N4 H4B . . 120.0
C26 O4 Cd1 . 1_455 90.62(19)
C26 O3 Cd1 . 1_455 92.41(19)
N1 C1 C2 . . 123.4(3)
N1 C1 H1 . . 118.3
C2 C1 H1 . . 118.3
C3 C2 C1 . . 118.6(3)
C3 C2 H2 . . 120.7
C1 C2 H2 . . 120.7
C4 C3 C2 . . 118.8(3)
C4 C3 H3 . . 120.6
C2 C3 H3 . . 120.6
C3 C4 C5 . . 119.5(3)
C3 C4 H4 . . 120.3
C5 C4 H4 . . 120.3
N1 C5 C4 . . 121.7(3)
N1 C5 C6 . . 116.9(3)
C4 C5 C6 . . 121.3(3)
N2 C6 C7 . . 122.2(3)
N2 C6 C5 . . 116.1(3)
C7 C6 C5 . . 121.7(3)
C6 C7 C8 . . 118.7(3)
C6 C7 H7 . . 120.6
C8 C7 H7 . . 120.6
C9 C8 C7 . . 118.7(3)
C9 C8 H8 . . 120.6
C7 C8 H8 . . 120.6
C8 C9 C10 . . 119.1(3)
C8 C9 H9 . . 120.4
C10 C9 H9 . . 120.4
N2 C10 C9 . . 123.0(3)
N2 C10 H10 . . 118.5
C9 C10 H10 . . 118.5
N3 C11 C12 . . 125.5(3)
N3 C11 C16 . . 115.7(3)
C12 C11 C16 . . 118.8(3)
C13 C12 C11 . . 119.0(3)
C13 C12 H12 . . 120.5
C11 C12 H12 . . 120.5
C12 C13 C14 . . 121.5(3)
C12 C13 H13 . . 119.3
C14 C13 H13 . . 119.3
C13 C14 C15 . . 120.2(3)
C13 C14 C26 . . 120.0(3)
C15 C14 C26 . . 119.8(3)
C16 C15 C14 . . 118.0(3)
C16 C15 H15 . . 121.0
C14 C15 H15 . . 121.0
C15 C16 C11 . . 122.4(3)
C15 C16 S1 . . 128.6(2)
C11 C16 S1 . . 109.0(2)
N3 C17 N4 . . 125.4(3)
N3 C17 S1 . . 115.4(2)
N4 C17 S1 . . 119.2(2)
N5 C18 C19 . . 125.3(3)
N5 C18 C23 . . 115.5(3)
C19 C18 C23 . . 119.2(3)
C20 C19 C18 . . 119.2(3)
C20 C19 H19 . . 120.4
C18 C19 H19 . . 120.4
C19 C20 C21 . . 121.4(3)
C19 C20 H20 . . 119.3
C21 C20 H20 . . 119.3
C20 C21 C22 . . 119.5(3)
C20 C21 C25 . . 120.7(3)
C22 C21 C25 . . 119.8(3)
C23 C22 C21 . . 119.3(3)
C23 C22 H22 . . 120.4
C21 C22 H22 . . 120.4
C22 C23 C18 . . 121.4(3)
C22 C23 S2 . . 128.8(3)
C18 C23 S2 . . 109.7(2)
N5 C24 N6 . . 125.6(3)
N5 C24 S2 . . 116.1(3)
N6 C24 S2 . . 118.3(3)
O2 C25 O1 . . 122.6(3)
O2 C25 C21 . . 119.5(3)
O1 C25 C21 . . 117.9(3)
O2 C25 Cd1 . . 62.11(18)
O1 C25 Cd1 . . 60.52(18)
C21 C25 Cd1 . . 178.2(2)
O4 C26 O3 . . 121.9(3)
O4 C26 C14 . . 119.2(3)
O3 C26 C14 . . 118.9(3)
O4 C26 Cd1 . 1_455 62.07(17)
O3 C26 Cd1 . 1_455 59.82(16)
C14 C26 Cd1 . 1_455 178.6(2)

loop_
_geom_bond_atom_site_label_1
_geom_bond_atom_site_label_2
_geom_bond_site_symmetry_2
_geom_bond_distance
_geom_bond_publ_flag
Cd1 N3 . 2.345(3) y
Cd1 O3 1_655 2.372(2) y
Cd1 O1 . 2.381(3) y
Cd1 N1 . 2.391(3) y
Cd1 O2 . 2.415(3) y
Cd1 O4 1_655 2.422(2) y
Cd1 N2 . 2.484(3) y
S2 C23 . 1.739(3) ?
S2 C24 . 1.763(4) ?
O1 C25 . 1.264(4) ?
O2 C25 . 1.258(4) ?
N1 C1 . 1.342(4) ?
N1 C5 . 1.352(4) ?
N2 C10 . 1.339(4) ?
N2 C6 . 1.346(4) ?
N5 C24 . 1.316(4) ?
N5 C18 . 1.392(4) ?
N6 C24 . 1.337(4) ?
N6 H6A . 0.8800 ?
N6 H6B . 0.8800 ?
S1 C16 . 1.753(3) ?
S1 C17 . 1.758(3) ?
N3 C17 . 1.318(4) ?
N3 C11 . 1.392(4) ?
N4 C17 . 1.340(4) ?
N4 H4A . 0.8800 ?
N4 H4B . 0.8800 ?
O4 C26 . 1.258(4) ?
O4 Cd1 1_455 2.422(2) ?
O3 C26 . 1.279(4) ?
O3 Cd1 1_455 2.372(2) ?
C1 C2 . 1.387(5) ?
C1 H1 . 0.9500 ?
C2 C3 . 1.386(5) ?
C2 H2 . 0.9500 ?
C3 C4 . 1.384(5) ?
C3 H3 . 0.9500 ?
C4 C5 . 1.401(5) ?
C4 H4 . 0.9500 ?
C5 C6 . 1.474(5) ?
C6 C7 . 1.386(5) ?
C7 C8 . 1.395(5) ?
C7 H7 . 0.9500 ?
C8 C9 . 1.376(5) ?
C8 H8 . 0.9500 ?
C9 C10 . 1.376(5) ?
C9 H9 . 0.9500 ?
C10 H10 . 0.9500 ?
C11 C12 . 1.402(5) ?
C11 C16 . 1.404(4) ?
C12 C13 . 1.390(5) ?
C12 H12 . 0.9500 ?
C13 C14 . 1.396(4) ?
C13 H13 . 0.9500 ?
C14 C15 . 1.397(5) ?
C14 C26 . 1.500(4) ?
C15 C16 . 1.390(4) ?
C15 H15 . 0.9500 ?
C18 C19 . 1.396(5) ?
C18 C23 . 1.410(5) ?
C19 C20 . 1.393(5) ?
C19 H19 . 0.9500 ?
C20 C21 . 1.396(5) ?
C20 H20 . 0.9500 ?
C21 C22 . 1.401(5) ?
C21 C25 . 1.509(5) ?
C22 C23 . 1.380(5) ?
C22 H22 . 0.9500 ?
C26 Cd1 1_455 2.742(3) ?

loop_
_geom_hbond_atom_site_label_D
_geom_hbond_atom_site_label_H
_geom_hbond_atom_site_label_A
_geom_hbond_site_symmetry_A
_geom_hbond_distance_DH
_geom_hbond_distance_HA
_geom_hbond_distance_DA
_geom_hbond_angle_DHA
N6 H6A O3 2_574 0.88 2.10 2.917(4) 155
N6 H6B O3 1_654 0.88 2.12 2.996(4) 173
N4 H4A O4 1_655 0.88 2.25 3.101(4) 162
N4 H4B N5 1_546 0.88 2.21 3.066(4) 163

loop_
_geom_torsion_atom_site_label_1
_geom_torsion_atom_site_label_2
_geom_torsion_atom_site_label_3
_geom_torsion_atom_site_label_4
_geom_torsion_site_symmetry_1
_geom_torsion_site_symmetry_4
_geom_torsion
N3 Cd1 O1 C25 . . 119.4(2)
O3 Cd1 O1 C25 1_655 . -87.5(2)
N1 Cd1 O1 C25 . . 17.6(3)
O2 Cd1 O1 C25 . . 0.78(19)
O4 Cd1 O1 C25 1_655 . -142.2(2)
N2 Cd1 O1 C25 . . 175.3(2)
C26 Cd1 O1 C25 1_655 . -115.0(2)
N3 Cd1 O2 C25 . . -70.0(2)
O3 Cd1 O2 C25 1_655 . 91.9(2)
O1 Cd1 O2 C25 . . -0.78(19)
N1 Cd1 O2 C25 . . -168.9(2)
O4 Cd1 O2 C25 1_655 . 48.1(2)
N2 Cd1 O2 C25 . . -176.38(19)
C26 Cd1 O2 C25 1_655 . 72.5(2)
N3 Cd1 N1 C1 . . -120.1(2)
O3 Cd1 N1 C1 1_655 . 77.7(2)
O1 Cd1 N1 C1 . . -24.6(3)
O2 Cd1 N1 C1 . . -10.7(2)
O4 Cd1 N1 C1 1_655 . 125.9(2)
N2 Cd1 N1 C1 . . 165.2(3)
C25 Cd1 N1 C1 . . -16.1(3)
C26 Cd1 N1 C1 1_655 . 97.6(3)
N3 Cd1 N1 C5 . . 71.2(2)
O3 Cd1 N1 C5 1_655 . -91.0(2)
O1 Cd1 N1 C5 . . 166.7(2)
O2 Cd1 N1 C5 . . -179.5(2)
O4 Cd1 N1 C5 1_655 . -42.9(3)
N2 Cd1 N1 C5 . . -3.6(2)
C25 Cd1 N1 C5 . . 175.2(2)
C26 Cd1 N1 C5 1_655 . -71.1(3)
N3 Cd1 N2 C10 . . 67.9(3)
O3 Cd1 N2 C10 1_655 . -86.4(3)
O1 Cd1 N2 C10 . . 11.0(4)
N1 Cd1 N2 C10 . . 174.2(3)
O2 Cd1 N2 C10 . . -177.8(2)
O4 Cd1 N2 C10 1_655 . -32.8(3)
C25 Cd1 N2 C10 . . 155.6(14)
C26 Cd1 N2 C10 1_655 . -59.8(3)
N3 Cd1 N2 C6 . . -90.6(2)
O3 Cd1 N2 C6 1_655 . 115.1(2)
O1 Cd1 N2 C6 . . -147.5(2)
N1 Cd1 N2 C6 . . 15.7(2)
O2 Cd1 N2 C6 . . 23.7(3)
O4 Cd1 N2 C6 1_655 . 168.7(2)
C25 Cd1 N2 C6 . . -2.9(16)
C26 Cd1 N2 C6 1_655 . 141.7(2)
O3 Cd1 N3 C17 1_655 . 0.5(4)
O1 Cd1 N3 C17 . . 86.9(3)
N1 Cd1 N3 C17 . . -137.7(3)
O2 Cd1 N3 C17 . . 137.0(3)
O4 Cd1 N3 C17 1_655 . 2.3(3)
N2 Cd1 N3 C17 . . -72.7(3)
C25 Cd1 N3 C17 . . 111.0(3)
C26 Cd1 N3 C17 1_655 . 1.6(3)
O3 Cd1 N3 C11 1_655 . 175.6(2)
O1 Cd1 N3 C11 . . -97.9(2)
N1 Cd1 N3 C11 . . 37.5(2)
O2 Cd1 N3 C11 . . -47.8(2)
O4 Cd1 N3 C11 1_655 . 177.4(2)
N2 Cd1 N3 C11 . . 102.4(2)
C25 Cd1 N3 C11 . . -73.8(2)
C26 Cd1 N3 C11 1_655 . 176.8(2)
C5 N1 C1 C2 . . 1.7(5)
Cd1 N1 C1 C2 . . -167.2(3)
N1 C1 C2 C3 . . -0.4(5)
C1 C2 C3 C4 . . -1.3(5)
C2 C3 C4 C5 . . 1.8(5)
C1 N1 C5 C4 . . -1.2(5)
Cd1 N1 C5 C4 . . 168.0(2)
C1 N1 C5 C6 . . -177.1(3)
Cd1 N1 C5 C6 . . -8.0(4)
C3 C4 C5 N1 . . -0.5(5)
C3 C4 C5 C6 . . 175.2(3)
C10 N2 C6 C7 . . -3.6(5)
Cd1 N2 C6 C7 . . 156.1(3)
C10 N2 C6 C5 . . 174.5(3)
Cd1 N2 C6 C5 . . -25.7(4)
N1 C5 C6 N2 . . 23.0(4)
C4 C5 C6 N2 . . -153.0(3)
N1 C5 C6 C7 . . -158.8(3)
C4 C5 C6 C7 . . 25.2(5)
N2 C6 C7 C8 . . 2.2(6)
C5 C6 C7 C8 . . -175.8(3)
C6 C7 C8 C9 . . 1.1(6)
C7 C8 C9 C10 . . -2.8(6)
C6 N2 C10 C9 . . 1.7(5)
Cd1 N2 C10 C9 . . -156.1(3)
C8 C9 C10 N2 . . 1.5(6)
C17 N3 C11 C12 . . 178.7(3)
Cd1 N3 C11 C12 . . 2.8(4)
C17 N3 C11 C16 . . -1.3(4)
Cd1 N3 C11 C16 . . -177.1(2)
N3 C11 C12 C13 . . 179.8(3)
C16 C11 C12 C13 . . -0.3(5)
C11 C12 C13 C14 . . -1.7(5)
C12 C13 C14 C15 . . 2.1(5)
C12 C13 C14 C26 . . -177.5(3)
C13 C14 C15 C16 . . -0.4(5)
C26 C14 C15 C16 . . 179.3(3)
C14 C15 C16 C11 . . -1.7(5)
C14 C15 C16 S1 . . 177.6(2)
N3 C11 C16 C15 . . -178.1(3)
C12 C11 C16 C15 . . 2.0(5)
N3 C11 C16 S1 . . 2.6(3)
C12 C11 C16 S1 . . -177.4(2)
C17 S1 C16 C15 . . 178.3(3)
C17 S1 C16 C11 . . -2.4(2)
C11 N3 C17 N4 . . 178.8(3)
Cd1 N3 C17 N4 . . -5.6(5)
C11 N3 C17 S1 . . -0.7(3)
Cd1 N3 C17 S1 . . 174.85(14)
C16 S1 C17 N3 . . 1.8(3)
C16 S1 C17 N4 . . -177.7(3)
C24 N5 C18 C19 . . 177.1(3)
C24 N5 C18 C23 . . -1.9(4)
N5 C18 C19 C20 . . -178.1(3)
C23 C18 C19 C20 . . 0.9(5)
C18 C19 C20 C21 . . -0.3(5)
C19 C20 C21 C22 . . -0.6(5)
C19 C20 C21 C25 . . 179.3(3)
C20 C21 C22 C23 . . 0.8(5)
C25 C21 C22 C23 . . -179.0(3)
C21 C22 C23 C18 . . -0.2(5)
C21 C22 C23 S2 . . 176.9(3)
N5 C18 C23 C22 . . 178.5(3)
C19 C18 C23 C22 . . -0.6(5)
N5 C18 C23 S2 . . 0.8(4)
C19 C18 C23 S2 . . -178.3(3)
C24 S2 C23 C22 . . -177.1(3)
C24 S2 C23 C18 . . 0.3(3)
C18 N5 C24 N6 . . -178.6(3)
C18 N5 C24 S2 . . 2.2(4)
C23 S2 C24 N5 . . -1.5(3)
C23 S2 C24 N6 . . 179.2(3)
Cd1 O2 C25 O1 . . 1.4(3)
Cd1 O2 C25 C21 . . -179.1(3)
Cd1 O1 C25 O2 . . -1.5(3)
Cd1 O1 C25 C21 . . 179.1(3)
C20 C21 C25 O2 . . 11.1(5)
C22 C21 C25 O2 . . -169.0(3)
C20 C21 C25 O1 . . -169.4(3)
C22 C21 C25 O1 . . 10.4(5)
C20 C21 C25 Cd1 . . -144(8)
C22 C21 C25 Cd1 . . 36(8)
N3 Cd1 C25 O2 . . 116.9(2)
O3 Cd1 C25 O2 1_655 . -88.2(2)
O1 Cd1 C25 O2 . . 178.6(3)
N1 Cd1 C25 O2 . . 11.6(2)
O4 Cd1 C25 O2 1_655 . -141.69(19)
N2 Cd1 C25 O2 . . 29.8(16)
C26 Cd1 C25 O2 1_655 . -114.5(2)
N3 Cd1 C25 O1 . . -61.8(2)
O3 Cd1 C25 O1 1_655 . 93.2(2)
N1 Cd1 C25 O1 . . -167.02(19)
O2 Cd1 C25 O1 . . -178.6(3)
O4 Cd1 C25 O1 1_655 . 39.7(2)
N2 Cd1 C25 O1 . . -148.9(14)
C26 Cd1 C25 O1 1_655 . 66.9(2)
N3 Cd1 C25 C21 . . -88(8)
O3 Cd1 C25 C21 1_655 . 67(8)
O1 Cd1 C25 C21 . . -26(8)
N1 Cd1 C25 C21 . . 167(8)
O2 Cd1 C25 C21 . . 155(8)
O4 Cd1 C25 C21 1_655 . 14(8)
N2 Cd1 C25 C21 . . -175(7)
C26 Cd1 C25 C21 1_655 . 41(8)
Cd1 O4 C26 O3 1_455 . -0.3(3)
Cd1 O4 C26 C14 1_455 . -179.3(2)
Cd1 O3 C26 O4 1_455 . 0.3(3)
Cd1 O3 C26 C14 1_455 . 179.3(2)
C13 C14 C26 O4 . . 178.0(3)
C15 C14 C26 O4 . . -1.6(4)
C13 C14 C26 O3 . . -1.0(4)
C15 C14 C26 O3 . . 179.4(3)
C13 C14 C26 Cd1 . 1_455 25(9)
C15 C14 C26 Cd1 . 1_455 -155(9)
